data_7037441
loop_
_publ_author_name
'Fleming, James T.'
'Ficks, Arne'
'Waddell, Paul G.'
'Harrington, Ross W.'
'Higham, Lee J.'

_publ_section_title
;
 The design of second generation MOP-phosphonites: efficient chiral
 hydrosilylation of functionalised styrenes.
;
_journal_issue 5
_journal_name_full 'Dalton transactions (Cambridge, England : 2003)'
_journal_page_first 1886
_journal_page_last 1890
_journal_paper_doi 10.1039/c5dt04475h
_journal_volume 45
_journal_year 2016
_chemical_absolute_configuration rmad
_chemical_formula_moiety 'C33 H25 O3 P'
_chemical_formula_sum 'C33 H25 O3 P'
_chemical_formula_weight 500.50
_space_group_crystal_system monoclinic
_space_group_IT_number 4
_space_group_name_Hall 'P 2yb'
_space_group_name_H-M_alt 'P 1 21 1'
_symmetry_space_group_name_Hall 'P 2yb'
_symmetry_space_group_name_H-M 'P 1 21 1'
_atom_sites_solution_hydrogens geom
_atom_sites_solution_primary direct
_audit_creation_date 2015-06-02
_audit_creation_method
;
Olex2 1.2
(compiled 2015.01.26 svn.r3151 for OlexSys, GUI svn.r4998)
;
_audit_update_record
;
2015-08-02 deposited with the CCDC.
2015-11-13 downloaded from the CCDC.
;
_cell_angle_alpha 90
_cell_angle_beta 95.7963(6)
_cell_angle_gamma 90
_cell_formula_units_Z 4
_cell_length_a 10.57860(7)
_cell_length_b 16.52575(9)
_cell_length_c 14.80544(8)
_cell_measurement_reflns_used 35462
_cell_measurement_temperature 150.0(2)
_cell_measurement_theta_max 66.7940
_cell_measurement_theta_min 2.9820
_cell_volume 2575.04(3)
_computing_cell_refinement
;
CrysAlisPro, Agilent Technologies,
Version 1.171.36.32 (release 02-08-2013 CrysAlis171 .NET)
(compiled Aug  2 2013,16:46:58)
;
_computing_data_collection
;
CrysAlisPro, Agilent Technologies,
Version 1.171.36.32 (release 02-08-2013 CrysAlis171 .NET)
(compiled Aug  2 2013,16:46:58)
;
_computing_data_reduction
;
CrysAlisPro, Agilent Technologies,
Version 1.171.36.32 (release 02-08-2013 CrysAlis171 .NET)
(compiled Aug  2 2013,16:46:58)
;
_computing_molecular_graphics 'Olex2 (Dolomanov et al., 2009)'
_computing_publication_material 'Olex2 (Dolomanov et al., 2009)'
_computing_structure_refinement 'XL (Sheldrick, 2008)'
_computing_structure_solution 'XT (Sheldrick, 2015)'
_diffrn_ambient_temperature 150.0(2)
_diffrn_detector_area_resol_mean 10.3968
_diffrn_measured_fraction_theta_full 0.999
_diffrn_measured_fraction_theta_max 0.997
_diffrn_measurement_details
;
  1 omega   -2.00   24.00   1.0000    1.0000
omega____ theta____ kappa____ phi______ frames
    -       34.0000   84.0000 -159.1169 26

  2 omega   -1.00   25.00   1.0000    1.0000
omega____ theta____ kappa____ phi______ frames
    -       34.0000   82.0000  -17.4601 26

  3 omega  -99.00  -18.00   1.0000    1.0000
omega____ theta____ kappa____ phi______ frames
    -      -41.5905  125.0000  -60.0000 81

  4 omega   -3.00   96.00   1.0000    1.0000
omega____ theta____ kappa____ phi______ frames
    -       41.5905 -125.0000 -180.0000 99

  5 omega   22.00  115.00   1.0000    1.0000
omega____ theta____ kappa____ phi______ frames
    -       41.5905   38.0000  120.0000 93

  6 omega   67.00  110.00   1.0000    1.0000
omega____ theta____ kappa____ phi______ frames
    -       41.5905   38.0000   30.0000 43

  7 omega   16.00   61.00   1.0000    1.0000
omega____ theta____ kappa____ phi______ frames
    -       41.5905   38.0000   30.0000 45

  8 omega   16.00  116.00   1.0000    1.0000
omega____ theta____ kappa____ phi______ frames
    -       41.5905   38.0000  -90.0000 100

  9 omega   77.00  104.00   1.0000    1.0000
omega____ theta____ kappa____ phi______ frames
    -       50.0000   77.0000 -119.6867 27

 10 omega   17.00   43.00   1.0000    1.0000
omega____ theta____ kappa____ phi______ frames
    -       50.0000   77.0000 -119.6867 26

 11 omega   20.00   72.00   1.0000    1.0000
omega____ theta____ kappa____ phi______ frames
    -       54.0000   79.0000 -163.2920 52

 12 omega  108.00  133.00   1.0000    1.0000
omega____ theta____ kappa____ phi______ frames
    -       54.0000   77.0000   84.4926 25

 13 omega   21.00   51.00   1.0000    1.0000
omega____ theta____ kappa____ phi______ frames
    -       54.0000   79.0000   12.2847 30

 14 omega   82.00  108.00   1.0000    1.0000
omega____ theta____ kappa____ phi______ frames
    -       54.0000   79.0000 -163.2920 26

 15 omega   20.00   47.00   1.0000    1.0000
omega____ theta____ kappa____ phi______ frames
    -       54.0000   77.0000   84.4926 27

 16 omega   93.00  120.00   1.0000    1.0000
omega____ theta____ kappa____ phi______ frames
    -       62.0000   78.0000   39.6355 27

 17 omega   29.00   61.00   1.0000    1.0000
omega____ theta____ kappa____ phi______ frames
    -       62.0000   77.0000 -102.0116 32

 18 omega   28.00   54.00   1.0000    1.0000
omega____ theta____ kappa____ phi______ frames
    -       62.0000   79.0000  -40.8772 26

 19 omega   28.00   53.00   1.0000    1.0000
omega____ theta____ kappa____ phi______ frames
    -       62.0000   78.0000   39.6355 25

 20 omega  109.00  139.00   1.0000    1.0000
omega____ theta____ kappa____ phi______ frames
    -       62.0000   78.0000  108.8742 30

 21 omega   28.00   53.00   1.0000    1.0000
omega____ theta____ kappa____ phi______ frames
    -       62.0000   78.0000  108.8742 25

 22 omega   85.00  111.00   1.0000    1.0000
omega____ theta____ kappa____ phi______ frames
    -       62.0000   77.0000 -102.0116 26

 23 omega   32.00   59.00   1.0000    1.0000
omega____ theta____ kappa____ phi______ frames
    -       66.0000   79.0000  145.5481 27

 24 omega   33.00   58.00   1.0000    1.0000
omega____ theta____ kappa____ phi______ frames
    -       66.0000   78.0000 -144.2922 25

 25 omega   32.00   58.00   1.0000    1.0000
omega____ theta____ kappa____ phi______ frames
    -       66.0000   78.0000  -72.6295 26

 26 omega   93.00  119.00   1.0000    1.0000
omega____ theta____ kappa____ phi______ frames
    -       66.0000   79.0000  145.5481 26

 27 omega   33.00   66.00   1.0000    1.0000
omega____ theta____ kappa____ phi______ frames
    -       66.0000   77.0000   77.9365 33

 28 omega   33.00   59.00   1.0000    1.0000
omega____ theta____ kappa____ phi______ frames
    -       66.0000   78.0000   -9.2834 26

 29 omega   36.00   84.00   1.0000    4.0000
omega____ theta____ kappa____ phi______ frames
    -       70.0000   79.0000  -41.5012 48

 30 omega   37.00   63.00   1.0000    4.0000
omega____ theta____ kappa____ phi______ frames
    -       70.0000   78.0000 -171.8373 26

 31 omega   53.00   78.00   1.0000    4.0000
omega____ theta____ kappa____ phi______ frames
    -       82.0000   58.0000   32.4916 25

 32 omega  129.00  171.00   1.0000    4.0000
omega____ theta____ kappa____ phi______ frames
    -       93.5000   77.0000 -150.0000 42

 33 omega   74.00  162.00   1.0000    4.0000
omega____ theta____ kappa____ phi______ frames
    -       93.5000  125.0000 -180.0000 88

 34 omega   60.00   96.00   1.0000    4.0000
omega____ theta____ kappa____ phi______ frames
    -       93.5000   77.0000 -150.0000 36

 35 omega   86.00  153.00   1.0000    4.0000
omega____ theta____ kappa____ phi______ frames
    -       93.5000   45.0000    0.0000 67

 36 omega   20.00   81.00   1.0000    4.0000
omega____ theta____ kappa____ phi______ frames
    -       93.5000 -125.0000 -180.0000 61

 37 omega   60.00  151.00   1.0000    4.0000
omega____ theta____ kappa____ phi______ frames
    -       93.5000   77.0000   60.0000 91

 38 omega  104.00  139.00   1.0000    4.0000
omega____ theta____ kappa____ phi______ frames
    -       93.5000   61.0000  -90.0000 35

 39 omega   61.00  141.00   1.0000    4.0000
omega____ theta____ kappa____ phi______ frames
    -       93.5000   77.0000    0.0000 80

 40 omega   72.00   98.00   1.0000    4.0000
omega____ theta____ kappa____ phi______ frames
    -       93.5000   61.0000  -90.0000 26

 41 omega   82.00  132.00   1.0000    4.0000
omega____ theta____ kappa____ phi______ frames
    -       93.5000  -92.0000  105.7499 50

 42 omega   60.00   86.00   1.0000    4.0000
omega____ theta____ kappa____ phi______ frames
    -       93.5000   77.0000  150.0000 26

 43 omega   60.00  147.00   1.0000    4.0000
omega____ theta____ kappa____ phi______ frames
    -       93.5000   77.0000   90.0000 87

 44 omega   24.00   69.00   1.0000    4.0000
omega____ theta____ kappa____ phi______ frames
    -       93.5000  -92.0000  105.7499 45

 45 omega  104.00  129.00   1.0000    4.0000
omega____ theta____ kappa____ phi______ frames
    -       93.5000   77.0000  -90.0000 25

 46 omega   60.00   91.00   1.0000    4.0000
omega____ theta____ kappa____ phi______ frames
    -       93.5000   77.0000  -90.0000 31

 47 omega   58.00  117.00   1.0000    4.0000
omega____ theta____ kappa____ phi______ frames
    -       93.5000  -93.0000  -98.6286 59

 48 omega   98.00  171.00   1.0000    4.0000
omega____ theta____ kappa____ phi______ frames
    -       93.5000   77.0000 -120.0000 73

 49 omega  130.00  172.00   1.0000    4.0000
omega____ theta____ kappa____ phi______ frames
    -       93.5000   77.0000  150.0000 42

 50 omega   60.00   87.00   1.0000    4.0000
omega____ theta____ kappa____ phi______ frames
    -       93.5000   77.0000 -120.0000 27

 51 omega   14.00   45.00   1.0000    4.0000
omega____ theta____ kappa____ phi______ frames
    -       93.5000  -93.0000  -98.6286 31

 52 omega   60.00  172.00   1.0000    4.0000
omega____ theta____ kappa____ phi______ frames
    -       93.5000   77.0000   30.0000 112

 53 omega   16.00   62.00   1.0000    4.0000
omega____ theta____ kappa____ phi______ frames
    -       93.5000  -77.0000  -30.0000 46

 54 omega   87.00  113.00   1.0000    4.0000
omega____ theta____ kappa____ phi______ frames
    -       93.5000  -77.0000  -30.0000 26

 55 omega  125.00  151.00   1.0000    4.0000
omega____ theta____ kappa____ phi______ frames
    -       93.5000   77.0000  -30.0000 26

 56 omega   47.00  133.00   1.0000    4.0000
omega____ theta____ kappa____ phi______ frames
    -       93.5000  -92.0000    3.8576 86

 57 omega   35.00   84.00   1.0000    4.0000
omega____ theta____ kappa____ phi______ frames
    -       93.5000 -125.0000  -30.0000 49

 58 omega   29.00   80.00   1.0000    4.0000
omega____ theta____ kappa____ phi______ frames
    -       93.5000  -94.0000 -180.0000 51

 59 omega   60.00   99.00   1.0000    4.0000
omega____ theta____ kappa____ phi______ frames
    -       93.5000   77.0000  -30.0000 39

 60 omega  100.00  170.00   1.0000    4.0000
omega____ theta____ kappa____ phi______ frames
    -       93.5000   77.0000  120.0000 70

 61 omega   98.00  130.00   1.0000    4.0000
omega____ theta____ kappa____ phi______ frames
    -       93.5000  -92.0000  -37.0657 32

 62 omega   27.00   76.00   1.0000    4.0000
omega____ theta____ kappa____ phi______ frames
    -       93.5000  -94.0000 -120.0000 49

 63 omega   60.00   86.00   1.0000    4.0000
omega____ theta____ kappa____ phi______ frames
    -       93.5000   77.0000  120.0000 26

 64 omega  131.00  168.00   1.0000    4.0000
omega____ theta____ kappa____ phi______ frames
    -       93.5000   77.0000 -180.0000 37

 65 omega    9.00   77.00   1.0000    4.0000
omega____ theta____ kappa____ phi______ frames
    -       93.5000  -92.0000  -37.0657 68

 66 omega   60.00  114.00   1.0000    4.0000
omega____ theta____ kappa____ phi______ frames
    -       93.5000   77.0000 -180.0000 54

 67 omega  113.00  144.00   1.0000    4.0000
omega____ theta____ kappa____ phi______ frames
    -       93.5000   45.0000  150.0000 31

 68 omega   21.00   73.00   1.0000    4.0000
omega____ theta____ kappa____ phi______ frames
    -       93.5000  -45.0000  150.0000 52

 69 omega   66.00  156.00   1.0000    4.0000
omega____ theta____ kappa____ phi______ frames
    -       93.5000   56.0000  169.8886 90

 70 omega   73.00  100.00   1.0000    4.0000
omega____ theta____ kappa____ phi______ frames
    -       93.5000   45.0000  150.0000 27

 71 omega   60.00  147.00   1.0000    4.0000
omega____ theta____ kappa____ phi______ frames
    -       93.5000   77.0000  -60.0000 87

 72 omega   29.00   75.00   1.0000    4.0000
omega____ theta____ kappa____ phi______ frames
    -       93.5000 -156.0000  101.0000 46

 73 omega   -1.00   25.00   1.0000    1.0000
omega____ theta____ kappa____ phi______ frames
    -       34.0000   82.0000  -17.4601 26

 74 omega  -99.00  -18.00   1.0000    1.0000
omega____ theta____ kappa____ phi______ frames
    -      -41.5905  125.0000 -150.0000 81

 75 omega   16.00  130.00   1.0000    1.0000
omega____ theta____ kappa____ phi______ frames
    -       50.0000   79.0000  -58.9287 114

 76 omega   29.00  140.00   1.0000    1.0000
omega____ theta____ kappa____ phi______ frames
    -       62.0000   76.0000   19.5624 111

 77 omega   32.00  145.00   1.0000    1.0000
omega____ theta____ kappa____ phi______ frames
    -       66.0000   78.0000   -9.2834 113

 78 omega   32.00  146.00   1.0000    1.0000
omega____ theta____ kappa____ phi______ frames
    -       66.0000   79.0000  124.5195 114

 79 omega   32.00  145.00   1.0000    1.0000
omega____ theta____ kappa____ phi______ frames
    -       66.0000   77.0000  167.3421 113

 80 omega   32.00  145.00   1.0000    1.0000
omega____ theta____ kappa____ phi______ frames
    -       66.0000   78.0000 -144.2922 113

 81 omega   32.00  145.00   1.0000    1.0000
omega____ theta____ kappa____ phi______ frames
    -       66.0000   77.0000   77.9365 113

 82 omega   32.00  145.00   1.0000    1.0000
omega____ theta____ kappa____ phi______ frames
    -       66.0000   78.0000  -72.6295 113
;
_diffrn_measurement_device_type 'Xcalibur, Atlas, Gemini ultra'
_diffrn_measurement_method '\w scans'
_diffrn_orient_matrix_UB_11 0.0719855000
_diffrn_orient_matrix_UB_12 0.0450577000
_diffrn_orient_matrix_UB_13 -0.0701608000
_diffrn_orient_matrix_UB_21 0.0569372000
_diffrn_orient_matrix_UB_22 -0.0807377000
_diffrn_orient_matrix_UB_23 -0.0285550000
_diffrn_orient_matrix_UB_31 -0.1140359000
_diffrn_orient_matrix_UB_32 -0.0118779000
_diffrn_orient_matrix_UB_33 -0.0721177000
_diffrn_radiation_monochromator mirror
_diffrn_radiation_type CuK\a
_diffrn_radiation_wavelength 1.54184
_diffrn_reflns_av_R_equivalents 0.0479
_diffrn_reflns_av_unetI/netI 0.0227
_diffrn_reflns_laue_measured_fraction_full 0.999
_diffrn_reflns_laue_measured_fraction_max 0.997
_diffrn_reflns_limit_h_max 12
_diffrn_reflns_limit_h_min -12
_diffrn_reflns_limit_k_max 19
_diffrn_reflns_limit_k_min -19
_diffrn_reflns_limit_l_max 17
_diffrn_reflns_limit_l_min -17
_diffrn_reflns_number 71384
_diffrn_reflns_point_group_measured_fraction_full 0.998
_diffrn_reflns_point_group_measured_fraction_max 0.993
_diffrn_reflns_theta_full 66.500
_diffrn_reflns_theta_max 66.999
_diffrn_reflns_theta_min 3.000
_diffrn_source 'Enhance Ultra (Cu) X-ray Source'
_exptl_absorpt_coefficient_mu 1.208
_exptl_absorpt_correction_T_max 0.862
_exptl_absorpt_correction_T_min 0.760
_exptl_absorpt_correction_type analytical
_exptl_absorpt_process_details
;
CrysAlisPro, Agilent Technologies,
Version 1.171.36.32 (release 02-08-2013 CrysAlis171 .NET)
(compiled Aug  2 2013,16:46:58)
Analytical numeric absorption correction using a multifaceted crystal
            model based on expressions derived by R.C. Clark & J.S. Reid.
(Clark, R. C. & Reid, J. S. (1995). Acta Cryst. A51, 887-897)
;
_exptl_crystal_colour colourless
_exptl_crystal_colour_primary colourless
_exptl_crystal_density_diffrn 1.291
_exptl_crystal_description block
_exptl_crystal_F_000 1048
_exptl_crystal_size_max 0.27
_exptl_crystal_size_mid 0.2
_exptl_crystal_size_min 0.13
_refine_diff_density_max 0.134
_refine_diff_density_min -0.192
_refine_diff_density_rms 0.031
_refine_ls_abs_structure_details
;
 Flack x determined using 3917 quotients [(I+)-(I-)]/[(I+)+(I-)]
 (Parsons, Flack and Wagner, Acta Cryst. B69 (2013) 249-259).
;
_refine_ls_abs_structure_Flack 0.001(5)
_refine_ls_extinction_method none
_refine_ls_goodness_of_fit_ref 1.049
_refine_ls_hydrogen_treatment constr
_refine_ls_matrix_type full
_refine_ls_number_parameters 687
_refine_ls_number_reflns 9138
_refine_ls_number_restraints 14
_refine_ls_restrained_S_all 1.048
_refine_ls_R_factor_all 0.0303
_refine_ls_R_factor_gt 0.0273
_refine_ls_shift/su_max 0.001
_refine_ls_shift/su_mean 0.000
_refine_ls_structure_factor_coef Fsqd
_refine_ls_weighting_details 'w=1/[\s^2^(Fo^2^)+(0.0358P)^2^+0.2858P] where P=(Fo^2^+2Fc^2^)/3'
_refine_ls_weighting_scheme calc
_refine_ls_wR_factor_gt 0.0645
_refine_ls_wR_factor_ref 0.0663
_reflns_Friedel_coverage 0.920
_reflns_friedel_fraction_full 0.996
_reflns_friedel_fraction_max 0.989
_reflns_number_gt 8606
_reflns_number_total 9138
_reflns_threshold_expression 'I > 2\s(I)'
_cod_data_source_file c5dt04475h2.cif
_cod_data_source_block ljh150068_fa
_cod_depositor_comments 'Adding full bibliography for 7037441--7037444.cif.'
_cod_database_code 7037441
_shelxl_version_number 2014/6
_chemical_oxdiff_formula 'C33 H25 O3 P1'
_shelx_space_group_comment
;
The symmetry employed for this shelxl refinement is uniquely defined
by the following loop, which should always be used as a source of
symmetry information in preference to the above space-group names.
They are only intended as comments.
;
_reflns_odcompleteness_completeness 99.92
_reflns_odcompleteness_iscentric 1
_reflns_odcompleteness_theta 66.49
_olex2_refinement_description
;
1. Fixed Uiso
 At 1.2 times of:
  All C(H) groups
 At 1.5 times of:
  All C(H,H,H) groups
2. Restrained distances
 O1-C12B \\sim O1-C12A
 with sigma of 0.02
3. Uiso/Uaniso restraints and constraints
Uanis(C12A) = Uanis(C12B)
Uanis(C11A) = Uanis(C11B)
Uanis(C16A) = Uanis(C16B)
Uanis(C15A) = Uanis(C15B)
Uanis(C14A) = Uanis(C14B)
Uanis(C13A) = Uanis(C13B)
4. Same fragment restrains
{C11A, C12A, C13A, C14A, C15A, C16A} sigma for 1-2: 0.02, 1-3: 0.02
as
{C11B, C12B, C13B, C14B, C15B, C16B}
5. Others
 Fixed Sof: C11A(0.57603) H11A(0.57603) C12A(0.57603) C13A(0.57603)
 H13A(0.57603) C14A(0.57603) H14A(0.57603) C15A(0.57603) H15A(0.57603)
 C16A(0.57603) H16A(0.57603) C11B(0.42397) H11B(0.42397) C12B(0.42397)
 C13B(0.42397) H13B(0.42397) C14B(0.42397) H14B(0.42397) C15B(0.42397)
 H15B(0.42397) C16B(0.42397) H16B(0.42397)
6.a Aromatic/amide H refined with riding coordinates:
 C3(H3), C3'(H3'), C4(H4), C4'(H4'), C5(H5), C5'(H5'), C6(H6), C6'(H6'),
 C7(H7), C7'(H7'), C8(H8), C8'(H8'), C11'(H11'), C13'(H13'), C14'(H14'),
 C15'(H15'), C16'(H16'), C20(H20), C20'(H20'), C21(H21), C21'(H21'), C22(H22),
 C22'(H22'), C23(H23), C23'(H23'), C24(H24), C24'(H24'), C25(H25), C25'(H25'),
 C28(H28), C28'(H28'), C30(H30), C30'(H30'), C31(H31), C31'(H31'), C32(H32),
 C32'(H32'), C33(H33), C33'(H33'), C11A(H11A), C13A(H13A), C14A(H14A),
 C15A(H15A), C16A(H16A), C11B(H11B), C13B(H13B), C14B(H14B), C15B(H15B),
 C16B(H16B)
6.b Idealised Me refined as rotating group:
 C17(H17A,H17B,H17C), C34(H34A,H34B,H34C)
;
_olex2_submission_special_instructions 'No special instructions were received'

loop_
_space_group_symop_operation_xyz
'x, y, z'
'-x, y+1/2, -z'

loop_
_atom_site_label
_atom_site_type_symbol
_atom_site_fract_x
_atom_site_fract_y
_atom_site_fract_z
_atom_site_U_iso_or_equiv
_atom_site_adp_type
_atom_site_occupancy
_atom_site_site_symmetry_order
_atom_site_calc_flag
_atom_site_refinement_flags_posn
_atom_site_refinement_flags_occupancy
_atom_site_disorder_assembly
_atom_site_disorder_group
P1 P 0.70223(6) 0.40299(4) 0.53913(4) 0.02821(14) Uani 1 1 d . . . .
P2 P 0.60172(5) 0.66951(3) 0.03692(4) 0.02486(13) Uani 1 1 d . . . .
O1 O 0.77676(17) 0.48905(10) 0.56373(11) 0.0330(4) Uani 1 1 d D . . .
O2 O 0.79068(17) 0.36935(10) 0.45994(12) 0.0358(4) Uani 1 1 d . . . .
O3 O 0.39241(18) 0.26530(10) 0.46592(11) 0.0368(4) Uani 1 1 d . . . .
O4 O 0.61299(16) 0.64954(9) -0.07090(11) 0.0315(4) Uani 1 1 d . . . .
O5 O 0.72469(16) 0.61582(10) 0.08276(12) 0.0310(4) Uani 1 1 d . . . .
O6 O 0.34242(17) 0.70786(10) 0.19257(10) 0.0339(4) Uani 1 1 d . . . .
C1 C 0.4507(2) 0.42695(13) 0.47771(15) 0.0255(5) Uani 1 1 d . . . .
C1' C 0.4238(2) 0.37907(13) 0.55932(15) 0.0245(5) Uani 1 1 d . . . .
C2 C 0.5738(2) 0.44540(14) 0.46278(16) 0.0292(5) Uani 1 1 d . . . .
C2' C 0.3939(2) 0.29797(14) 0.55202(16) 0.0280(5) Uani 1 1 d . . . .
C3 C 0.5989(3) 0.49267(15) 0.38595(17) 0.0353(6) Uani 1 1 d . . . .
H3 H 0.6842 0.5048 0.3760 0.042 Uiso 1 1 calc R . . .
C3' C 0.3684(2) 0.25228(15) 0.62846(18) 0.0322(5) Uani 1 1 d . . . .
H3' H 0.3475 0.1965 0.6222 0.039 Uiso 1 1 calc R . . .
C4 C 0.5025(3) 0.52032(16) 0.32720(17) 0.0382(6) Uani 1 1 d . . . .
H4 H 0.5210 0.5521 0.2767 0.046 Uiso 1 1 calc R . . .
C4' C 0.3738(2) 0.28858(16) 0.71138(17) 0.0335(6) Uani 1 1 d . . . .
H4' H 0.3562 0.2574 0.7625 0.040 Uiso 1 1 calc R . . .
C5 C 0.2716(3) 0.52949(16) 0.27809(17) 0.0413(7) Uani 1 1 d . . . .
H5 H 0.2885 0.5603 0.2265 0.050 Uiso 1 1 calc R . . .
C5' C 0.4120(2) 0.40912(18) 0.80967(16) 0.0372(6) Uani 1 1 d . . . .
H5' H 0.3964 0.3785 0.8617 0.045 Uiso 1 1 calc R . . .
C6 C 0.1497(3) 0.51185(17) 0.29162(19) 0.0448(7) Uani 1 1 d . . . .
H6 H 0.0823 0.5297 0.2490 0.054 Uiso 1 1 calc R . . .
C6' C 0.4412(3) 0.48886(19) 0.81873(17) 0.0434(7) Uani 1 1 d . . . .
H6' H 0.4459 0.5136 0.8769 0.052 Uiso 1 1 calc R . . .
C7 C 0.1222(3) 0.46732(17) 0.36824(19) 0.0426(6) Uani 1 1 d . . . .
H7 H 0.0363 0.4566 0.3779 0.051 Uiso 1 1 calc R . . .
C7' C 0.4646(3) 0.53507(17) 0.74242(18) 0.0396(6) Uani 1 1 d . . . .
H7' H 0.4848 0.5909 0.7495 0.048 Uiso 1 1 calc R . . .
C8 C 0.2183(3) 0.43948(15) 0.42866(17) 0.0334(6) Uani 1 1 d . . . .
H8 H 0.1987 0.4088 0.4797 0.040 Uiso 1 1 calc R . . .
C8' C 0.4586(2) 0.50053(15) 0.65827(16) 0.0312(5) Uani 1 1 d . . . .
H8' H 0.4743 0.5326 0.6074 0.037 Uiso 1 1 calc R . . .
C9 C 0.3472(2) 0.45575(14) 0.41628(15) 0.0283(5) Uani 1 1 d . . . .
C9' C 0.4290(2) 0.41710(14) 0.64598(15) 0.0252(5) Uani 1 1 d . . . .
C10 C 0.3737(3) 0.50260(14) 0.33972(16) 0.0332(6) Uani 1 1 d . . . .
C10' C 0.4045(2) 0.37077(15) 0.72337(16) 0.0283(5) Uani 1 1 d . . . .
C11' C 0.9418(3) 0.26834(17) 0.43576(18) 0.0391(6) Uani 1 1 d . . . .
H11' H 0.9992 0.3096 0.4218 0.047 Uiso 1 1 calc R . . .
C12' C 0.8233(2) 0.28786(15) 0.46004(16) 0.0307(5) Uani 1 1 d . . . .
C13' C 0.7391(3) 0.22857(16) 0.48016(18) 0.0391(6) Uani 1 1 d . . . .
H13' H 0.6565 0.2425 0.4949 0.047 Uiso 1 1 calc R . . .
C14' C 0.7765(4) 0.14811(17) 0.4786(2) 0.0554(9) Uani 1 1 d . . . .
H14' H 0.7205 0.1068 0.4945 0.066 Uiso 1 1 calc R . . .
C15' C 0.8943(4) 0.1281(2) 0.4540(2) 0.0606(9) Uani 1 1 d . . . .
H15' H 0.9190 0.0729 0.4522 0.073 Uiso 1 1 calc R . . .
C16' C 0.9762(3) 0.1874(2) 0.4319(2) 0.0527(8) Uani 1 1 d . . . .
H16' H 1.0569 0.1732 0.4140 0.063 Uiso 1 1 calc R . . .
C17 C 0.3694(3) 0.18073(16) 0.4558(2) 0.0501(8) Uani 1 1 d . . . .
H17A H 0.3707 0.1656 0.3919 0.075 Uiso 1 1 calc GR . . .
H17B H 0.2861 0.1677 0.4756 0.075 Uiso 1 1 calc GR . . .
H17C H 0.4355 0.1507 0.4930 0.075 Uiso 1 1 calc GR . . .
C18 C 0.3529(2) 0.61843(14) 0.03993(14) 0.0220(5) Uani 1 1 d . . . .
C18' C 0.3183(2) 0.70615(14) 0.03426(15) 0.0236(5) Uani 1 1 d . . . .
C19 C 0.4781(2) 0.59350(13) 0.04694(14) 0.0240(5) Uani 1 1 d . . . .
C19' C 0.3134(2) 0.74988(14) 0.11316(15) 0.0257(5) Uani 1 1 d . . . .
C20 C 0.5103(2) 0.51076(14) 0.05737(15) 0.0265(5) Uani 1 1 d . . . .
H20 H 0.5971 0.4951 0.0648 0.032 Uiso 1 1 calc R . . .
C20' C 0.2825(2) 0.83314(14) 0.11105(17) 0.0302(5) Uani 1 1 d . . . .
H20' H 0.2797 0.8623 0.1661 0.036 Uiso 1 1 calc R . . .
C21 C 0.4181(2) 0.45320(14) 0.05691(16) 0.0285(5) Uani 1 1 d . . . .
H21 H 0.4413 0.3978 0.0634 0.034 Uiso 1 1 calc R . . .
C21' C 0.2569(2) 0.87133(15) 0.02952(17) 0.0306(5) Uani 1 1 d . . . .
H21' H 0.2379 0.9275 0.0285 0.037 Uiso 1 1 calc R . . .
C22 C 0.1906(2) 0.41659(15) 0.04555(17) 0.0328(6) Uani 1 1 d . . . .
H22 H 0.2123 0.3608 0.0486 0.039 Uiso 1 1 calc R . . .
C22' C 0.2283(2) 0.86748(16) -0.13880(18) 0.0356(6) Uani 1 1 d . . . .
H22' H 0.2084 0.9235 -0.1407 0.043 Uiso 1 1 calc R . . .
C23 C 0.0657(3) 0.43879(16) 0.03994(19) 0.0382(6) Uani 1 1 d . . . .
H23 H 0.0014 0.3986 0.0388 0.046 Uiso 1 1 calc R . . .
C23' C 0.2280(3) 0.82536(17) -0.21783(18) 0.0405(6) Uani 1 1 d . . . .
H23' H 0.2088 0.8521 -0.2743 0.049 Uiso 1 1 calc R . . .
C24 C 0.0324(3) 0.52120(16) 0.03590(19) 0.0370(6) Uani 1 1 d . . . .
H24 H -0.0545 0.5363 0.0335 0.044 Uiso 1 1 calc R . . .
C24' C 0.2560(3) 0.74215(17) -0.21570(17) 0.0380(6) Uani 1 1 d . . . .
H24' H 0.2545 0.7129 -0.2710 0.046 Uiso 1 1 calc R . . .
C25 C 0.1235(2) 0.57975(15) 0.03532(16) 0.0295(5) Uani 1 1 d . . . .
H25 H 0.0992 0.6351 0.0318 0.035 Uiso 1 1 calc R . . .
C25' C 0.2854(2) 0.70286(16) -0.13496(16) 0.0311(5) Uani 1 1 d . . . .
H25' H 0.3044 0.6467 -0.1348 0.037 Uiso 1 1 calc R . . .
C26 C 0.2543(2) 0.55874(14) 0.03992(15) 0.0244(5) Uani 1 1 d . . . .
C26' C 0.2881(2) 0.74517(14) -0.05136(15) 0.0246(5) Uani 1 1 d . . . .
C27 C 0.2880(2) 0.47503(14) 0.04692(14) 0.0262(5) Uani 1 1 d . . . .
C27' C 0.2579(2) 0.82906(14) -0.05366(16) 0.0276(5) Uani 1 1 d . . . .
C28 C 0.8214(3) 0.69010(15) -0.10682(19) 0.0395(6) Uani 1 1 d . . . .
H28 H 0.8595 0.6550 -0.0610 0.047 Uiso 1 1 calc R . . .
C28' C 0.8726(2) 0.71848(16) 0.14433(18) 0.0358(6) Uani 1 1 d . . . .
H28' H 0.8664 0.7463 0.0879 0.043 Uiso 1 1 calc R . . .
C29 C 0.6911(3) 0.69719(14) -0.12056(16) 0.0312(5) Uani 1 1 d . . . .
C29' C 0.8034(2) 0.64843(14) 0.15457(16) 0.0278(5) Uani 1 1 d . . . .
C30 C 0.6337(3) 0.74845(16) -0.18675(18) 0.0428(7) Uani 1 1 d . . . .
H30 H 0.5439 0.7538 -0.1955 0.051 Uiso 1 1 calc R . . .
C30' C 0.8136(2) 0.60711(16) 0.23619(17) 0.0335(6) Uani 1 1 d . . . .
H30' H 0.7668 0.5587 0.2422 0.040 Uiso 1 1 calc R . . .
C31 C 0.7117(4) 0.79191(19) -0.24020(19) 0.0565(9) Uani 1 1 d . . . .
H31 H 0.6744 0.8268 -0.2865 0.068 Uiso 1 1 calc R . . .
C31' C 0.8924(3) 0.63670(19) 0.30904(19) 0.0443(7) Uani 1 1 d . . . .
H31' H 0.8994 0.6086 0.3653 0.053 Uiso 1 1 calc R . . .
C32 C 0.8414(4) 0.78476(19) -0.2266(2) 0.0558(9) Uani 1 1 d . . . .
H32 H 0.8931 0.8148 -0.2633 0.067 Uiso 1 1 calc R . . .
C32' C 0.9605(3) 0.7066(2) 0.3001(2) 0.0492(7) Uani 1 1 d . . . .
H32' H 1.0141 0.7271 0.3503 0.059 Uiso 1 1 calc R . . .
C33 C 0.8970(3) 0.73454(18) -0.1604(2) 0.0507(8) Uani 1 1 d . . . .
H33 H 0.9869 0.7301 -0.1511 0.061 Uiso 1 1 calc R . . .
C33' C 0.9508(3) 0.74697(19) 0.2181(2) 0.0466(7) Uani 1 1 d . . . .
H33' H 0.9986 0.7950 0.2122 0.056 Uiso 1 1 calc R . . .
C34 C 0.3117(3) 0.74457(17) 0.27484(16) 0.0364(6) Uani 1 1 d . . . .
H34A H 0.2221 0.7607 0.2684 0.055 Uiso 1 1 calc GR . . .
H34B H 0.3652 0.7924 0.2878 0.055 Uiso 1 1 calc GR . . .
H34C H 0.3268 0.7058 0.3249 0.055 Uiso 1 1 calc GR . . .
C11A C 0.9787(13) 0.4324(6) 0.6229(9) 0.0326(19) Uani 0.576 1 d D P A 1
H11A H 0.9784 0.3979 0.5715 0.039 Uiso 0.576 1 calc R P A 1
C12A C 0.878(4) 0.484(5) 0.632(2) 0.0328(18) Uani 0.576 1 d D P A 1
C13A C 0.8750(8) 0.5341(6) 0.7069(7) 0.041(2) Uani 0.576 1 d D P A 1
H13A H 0.8054 0.5695 0.7120 0.049 Uiso 0.576 1 calc R P A 1
C14A C 0.9759(9) 0.5312(8) 0.7742(7) 0.057(3) Uani 0.576 1 d D P A 1
H14A H 0.9751 0.5646 0.8263 0.069 Uiso 0.576 1 calc R P A 1
C15A C 1.0778(16) 0.480(2) 0.7662(11) 0.053(3) Uani 0.576 1 d D P A 1
H15A H 1.1459 0.4782 0.8131 0.064 Uiso 0.576 1 calc R P A 1
C16A C 1.0807(13) 0.4319(8) 0.6906(11) 0.043(2) Uani 0.576 1 d D P A 1
H16A H 1.1522 0.3983 0.6845 0.052 Uiso 0.576 1 calc R P A 1
C11B C 0.9889(19) 0.4533(10) 0.6284(13) 0.0326(19) Uani 0.424 1 d D P A 2
H11B H 1.0065 0.4313 0.5718 0.039 Uiso 0.424 1 calc R P A 2
C12B C 0.871(5) 0.487(7) 0.639(3) 0.0328(18) Uani 0.424 1 d D P A 2
C13B C 0.8438(13) 0.5171(9) 0.7218(10) 0.041(2) Uani 0.424 1 d D P A 2
H13B H 0.7615 0.5374 0.7293 0.049 Uiso 0.424 1 calc R P A 2
C14B C 0.9382(13) 0.5176(12) 0.7937(10) 0.057(3) Uani 0.424 1 d D P A 2
H14B H 0.9212 0.5399 0.8504 0.069 Uiso 0.424 1 calc R P A 2
C15B C 1.056(2) 0.486(3) 0.7837(17) 0.053(3) Uani 0.424 1 d D P A 2
H15B H 1.1207 0.4876 0.8332 0.064 Uiso 0.424 1 calc R P A 2
C16B C 1.0813(19) 0.4526(13) 0.7026(16) 0.043(2) Uani 0.424 1 d D P A 2
H16B H 1.1620 0.4289 0.6969 0.052 Uiso 0.424 1 calc R P A 2

loop_
_atom_site_aniso_label
_atom_site_aniso_U_11
_atom_site_aniso_U_22
_atom_site_aniso_U_33
_atom_site_aniso_U_23
_atom_site_aniso_U_13
_atom_site_aniso_U_12
P1 0.0341(3) 0.0249(3) 0.0267(3) 0.0037(2) 0.0081(3) 0.0014(3)
P2 0.0254(3) 0.0243(3) 0.0248(3) -0.0007(2) 0.0018(2) -0.0004(2)
O1 0.0391(10) 0.0262(9) 0.0330(9) 0.0034(7) 0.0009(8) 0.0022(7)
O2 0.0483(10) 0.0264(8) 0.0353(9) 0.0042(7) 0.0179(8) 0.0052(8)
O3 0.0551(12) 0.0224(9) 0.0326(10) -0.0032(7) 0.0021(8) -0.0042(8)
O4 0.0390(10) 0.0311(9) 0.0249(8) -0.0012(7) 0.0054(7) -0.0082(7)
O5 0.0273(9) 0.0294(9) 0.0348(9) -0.0041(7) -0.0033(7) 0.0018(7)
O6 0.0491(11) 0.0329(9) 0.0196(8) -0.0026(7) 0.0023(7) -0.0002(8)
C1 0.0379(13) 0.0186(10) 0.0201(11) -0.0016(8) 0.0041(10) 0.0002(9)
C1' 0.0245(11) 0.0261(12) 0.0227(11) 0.0018(9) 0.0012(9) 0.0008(9)
C2 0.0384(14) 0.0236(11) 0.0258(12) -0.0001(9) 0.0053(10) 0.0004(10)
C2' 0.0280(12) 0.0257(12) 0.0301(12) 0.0002(10) 0.0018(10) 0.0004(10)
C3 0.0470(16) 0.0323(13) 0.0286(13) 0.0049(11) 0.0137(12) -0.0022(11)
C3' 0.0304(13) 0.0251(12) 0.0415(14) 0.0059(10) 0.0057(11) -0.0026(10)
C4 0.0588(18) 0.0331(13) 0.0247(12) 0.0044(10) 0.0129(12) -0.0004(12)
C4' 0.0317(13) 0.0353(13) 0.0351(13) 0.0139(11) 0.0104(11) 0.0034(11)
C5 0.066(2) 0.0315(14) 0.0247(13) 0.0023(10) -0.0024(13) 0.0116(13)
C5' 0.0423(15) 0.0475(16) 0.0228(12) 0.0077(11) 0.0083(11) 0.0104(13)
C6 0.0582(19) 0.0388(15) 0.0338(14) -0.0024(12) -0.0139(13) 0.0164(14)
C6' 0.0538(18) 0.0530(18) 0.0236(13) -0.0049(12) 0.0052(12) 0.0115(14)
C7 0.0431(16) 0.0392(15) 0.0432(15) -0.0034(12) -0.0066(13) 0.0065(12)
C7' 0.0515(17) 0.0338(14) 0.0340(14) -0.0085(11) 0.0062(12) 0.0016(12)
C8 0.0406(14) 0.0265(12) 0.0327(13) -0.0006(10) 0.0016(11) 0.0023(11)
C8' 0.0395(14) 0.0294(13) 0.0255(12) 0.0013(10) 0.0063(11) 0.0001(10)
C9 0.0415(14) 0.0205(11) 0.0225(11) -0.0027(9) 0.0015(10) 0.0022(10)
C9' 0.0241(11) 0.0285(12) 0.0231(11) 0.0019(9) 0.0028(9) 0.0035(9)
C10 0.0547(16) 0.0238(12) 0.0212(11) -0.0018(9) 0.0044(11) 0.0071(11)
C10' 0.0237(11) 0.0362(13) 0.0254(12) 0.0065(10) 0.0041(10) 0.0070(10)
C11' 0.0391(15) 0.0412(15) 0.0378(14) -0.0056(12) 0.0078(12) 0.0028(12)
C12' 0.0407(14) 0.0269(12) 0.0243(12) -0.0029(10) 0.0019(11) 0.0033(10)
C13' 0.0446(16) 0.0334(14) 0.0399(14) -0.0012(12) 0.0072(12) -0.0032(12)
C14' 0.085(2) 0.0275(15) 0.0554(19) -0.0007(13) 0.0134(18) -0.0082(15)
C15' 0.092(3) 0.0339(17) 0.056(2) -0.0025(14) 0.0085(19) 0.0200(18)
C16' 0.0543(19) 0.055(2) 0.0493(18) -0.0067(14) 0.0057(15) 0.0222(15)
C17 0.071(2) 0.0262(14) 0.0511(17) -0.0074(12) -0.0049(15) -0.0066(14)
C18 0.0251(12) 0.0255(11) 0.0156(10) -0.0008(9) 0.0020(9) -0.0005(9)
C18' 0.0217(11) 0.0244(11) 0.0250(11) -0.0004(9) 0.0035(9) -0.0006(9)
C19 0.0271(12) 0.0257(11) 0.0192(10) -0.0006(9) 0.0019(9) -0.0005(9)
C19' 0.0236(11) 0.0279(12) 0.0254(12) -0.0010(9) 0.0013(9) -0.0018(9)
C20 0.0264(12) 0.0282(12) 0.0245(11) 0.0021(9) 0.0008(9) 0.0032(9)
C20' 0.0305(13) 0.0256(12) 0.0346(13) -0.0089(10) 0.0043(10) -0.0018(10)
C21 0.0345(13) 0.0237(11) 0.0275(12) 0.0022(9) 0.0034(10) 0.0039(10)
C21' 0.0260(12) 0.0229(11) 0.0424(14) -0.0017(10) 0.0012(11) -0.0002(10)
C22 0.0392(14) 0.0262(13) 0.0326(13) 0.0045(10) 0.0012(11) -0.0029(10)
C22' 0.0340(13) 0.0290(12) 0.0426(15) 0.0108(11) -0.0015(11) -0.0001(11)
C23 0.0322(14) 0.0337(14) 0.0483(16) 0.0031(12) 0.0018(12) -0.0090(11)
C23' 0.0438(16) 0.0439(16) 0.0322(14) 0.0131(12) -0.0038(12) 0.0005(13)
C24 0.0277(13) 0.0385(15) 0.0446(15) 0.0036(12) 0.0033(11) -0.0022(11)
C24' 0.0463(15) 0.0435(15) 0.0238(12) 0.0017(11) 0.0007(11) 0.0039(12)
C25 0.0284(12) 0.0288(12) 0.0312(12) 0.0041(10) 0.0024(10) 0.0024(10)
C25' 0.0356(14) 0.0314(13) 0.0262(12) 0.0016(10) 0.0022(10) 0.0046(11)
C26 0.0292(12) 0.0256(11) 0.0181(10) 0.0016(8) 0.0011(9) -0.0006(9)
C26' 0.0203(11) 0.0273(12) 0.0261(12) 0.0024(9) 0.0013(9) -0.0009(9)
C27 0.0322(13) 0.0263(12) 0.0201(11) 0.0012(9) 0.0031(9) -0.0010(10)
C27' 0.0238(12) 0.0256(12) 0.0330(13) 0.0034(10) 0.0005(10) -0.0015(9)
C28 0.0476(16) 0.0299(14) 0.0435(15) 0.0022(11) 0.0169(13) 0.0042(11)
C28' 0.0296(13) 0.0389(15) 0.0389(14) 0.0003(11) 0.0040(11) -0.0027(11)
C29 0.0461(15) 0.0246(12) 0.0241(12) -0.0011(9) 0.0097(11) -0.0049(10)
C29' 0.0196(11) 0.0329(13) 0.0306(12) -0.0045(10) 0.0015(10) 0.0025(9)
C30 0.0588(18) 0.0346(14) 0.0332(14) 0.0027(11) -0.0038(13) -0.0047(13)
C30' 0.0299(13) 0.0368(14) 0.0344(13) -0.0001(11) 0.0069(11) 0.0055(11)
C31 0.104(3) 0.0344(15) 0.0304(14) 0.0110(12) 0.0042(16) -0.0084(17)
C31' 0.0408(16) 0.0575(18) 0.0339(14) -0.0017(13) -0.0003(12) 0.0154(14)
C32 0.083(3) 0.0424(17) 0.0479(18) -0.0008(14) 0.0348(18) -0.0118(17)
C32' 0.0324(15) 0.066(2) 0.0467(17) -0.0157(15) -0.0080(13) 0.0077(14)
C33 0.0599(19) 0.0379(15) 0.0601(19) -0.0039(14) 0.0348(16) -0.0056(14)
C33' 0.0297(14) 0.0479(17) 0.061(2) -0.0117(14) 0.0010(13) -0.0088(13)
C34 0.0378(14) 0.0488(16) 0.0230(12) -0.0076(11) 0.0053(11) -0.0029(12)
C11A 0.036(3) 0.018(6) 0.045(2) -0.003(3) 0.0072(19) -0.007(4)
C12A 0.038(4) 0.025(4) 0.035(4) 0.003(4) 0.001(4) 0.000(3)
C13A 0.047(5) 0.037(5) 0.038(4) -0.004(3) 0.001(3) 0.011(3)
C14A 0.060(6) 0.063(5) 0.045(5) -0.017(4) -0.008(4) 0.018(5)
C15A 0.053(6) 0.044(5) 0.059(7) -0.007(6) -0.017(5) 0.012(5)
C16A 0.0384(16) 0.029(8) 0.062(5) -0.002(4) 0.000(2) 0.004(4)
C11B 0.036(3) 0.018(6) 0.045(2) -0.003(3) 0.0072(19) -0.007(4)
C12B 0.038(4) 0.025(4) 0.035(4) 0.003(4) 0.001(4) 0.000(3)
C13B 0.047(5) 0.037(5) 0.038(4) -0.004(3) 0.001(3) 0.011(3)
C14B 0.060(6) 0.063(5) 0.045(5) -0.017(4) -0.008(4) 0.018(5)
C15B 0.053(6) 0.044(5) 0.059(7) -0.007(6) -0.017(5) 0.012(5)
C16B 0.0384(16) 0.029(8) 0.062(5) -0.002(4) 0.000(2) 0.004(4)

loop_
_atom_type_symbol
_atom_type_description
_atom_type_scat_dispersion_real
_atom_type_scat_dispersion_imag
_atom_type_scat_source
C C 0.0181 0.0091 'International Tables Vol C Tables 4.2.6.8 and 6.1.1.4'
H H 0.0000 0.0000 'International Tables Vol C Tables 4.2.6.8 and 6.1.1.4'
O O 0.0492 0.0322 'International Tables Vol C Tables 4.2.6.8 and 6.1.1.4'
P P 0.2955 0.4335 'International Tables Vol C Tables 4.2.6.8 and 6.1.1.4'

loop_
_exptl_crystal_face_index_h
_exptl_crystal_face_index_k
_exptl_crystal_face_index_l
_exptl_crystal_face_perp_dist
_exptl_oxdiff_crystal_face_indexfrac_h
_exptl_oxdiff_crystal_face_indexfrac_k
_exptl_oxdiff_crystal_face_indexfrac_l
_exptl_oxdiff_crystal_face_x
_exptl_oxdiff_crystal_face_y
_exptl_oxdiff_crystal_face_z
-1 0 0 0.1090 -1.0001 0.0003 -0.0012 -0.0719 -0.0569 0.1141
-1 -2 1 0.1195 -1.0004 -1.9980 0.9999 -0.2322 0.0758 0.0657
1 0 -2 0.1103 1.0004 -0.0025 -1.9993 0.2122 0.1143 0.0301
0 0 1 0.1057 -0.0002 0.0011 1.0002 -0.0701 -0.0287 -0.0721
0 0 -1 0.0986 0.0002 -0.0011 -1.0002 0.0701 0.0287 0.0721
0 1 0 0.0534 0.0001 0.9997 -0.0004 0.0451 -0.0807 -0.0118
0 -1 0 0.0764 -0.0001 -0.9997 0.0004 -0.0451 0.0807 0.0118
1 0 0 0.1440 1.0001 -0.0003 0.0012 0.0719 0.0569 -0.1141
1 1 -2 0.1042 1.0005 0.9972 -1.9997 0.2572 0.0336 0.0183

loop_
_geom_angle_atom_site_label_1
_geom_angle_atom_site_label_2
_geom_angle_atom_site_label_3
_geom_angle
O1 P1 O2 98.80(9)
O1 P1 C2 96.62(10)
O2 P1 C2 97.37(10)
O4 P2 O5 99.13(9)
O4 P2 C19 93.63(9)
O5 P2 C19 97.85(10)
C12A O1 P1 115(4)
C12B O1 P1 116(5)
C12' O2 P1 118.62(15)
C2' O3 C17 117.8(2)
C29 O4 P2 120.01(14)
C29' O5 P2 119.27(14)
C19' O6 C34 117.73(19)
C2 C1 C1' 120.5(2)
C2 C1 C9 119.9(2)
C9 C1 C1' 119.6(2)
C2' C1' C1 120.8(2)
C2' C1' C9' 119.2(2)
C9' C1' C1 120.07(19)
C1 C2 P1 118.31(18)
C1 C2 C3 120.3(2)
C3 C2 P1 121.29(19)
O3 C2' C3' 123.1(2)
C1' C2' O3 115.7(2)
C1' C2' C3' 121.3(2)
C2 C3 H3 119.7
C4 C3 C2 120.6(2)
C4 C3 H3 119.7
C2' C3' H3' 120.2
C4' C3' C2' 119.6(2)
C4' C3' H3' 120.2
C3 C4 H4 119.4
C3 C4 C10 121.1(2)
C10 C4 H4 119.4
C3' C4' H4' 119.1
C3' C4' C10' 121.9(2)
C10' C4' H4' 119.1
C6 C5 H5 119.6
C6 C5 C10 120.9(3)
C10 C5 H5 119.6
C6' C5' H5' 119.6
C6' C5' C10' 120.9(2)
C10' C5' H5' 119.6
C5 C6 H6 119.7
C5 C6 C7 120.6(3)
C7 C6 H6 119.7
C5' C6' H6' 119.8
C5' C6' C7' 120.3(2)
C7' C6' H6' 119.8
C6 C7 H7 119.9
C8 C7 C6 120.2(3)
C8 C7 H7 119.9
C6' C7' H7' 119.7
C8' C7' C6' 120.7(3)
C8' C7' H7' 119.7
C7 C8 H8 119.5
C7 C8 C9 120.9(2)
C9 C8 H8 119.5
C7' C8' H8' 119.6
C7' C8' C9' 120.8(2)
C9' C8' H8' 119.6
C8 C9 C1 122.5(2)
C8 C9 C10 118.3(2)
C10 C9 C1 119.2(2)
C8' C9' C1' 122.1(2)
C8' C9' C10' 118.3(2)
C10' C9' C1' 119.6(2)
C4 C10 C9 118.9(2)
C5 C10 C4 122.0(2)
C5 C10 C9 119.1(3)
C4' C10' C5' 122.4(2)
C4' C10' C9' 118.5(2)
C5' C10' C9' 119.0(2)
C12' C11' H11' 120.5
C12' C11' C16' 119.1(3)
C16' C11' H11' 120.5
C11' C12' O2 117.3(2)
C11' C12' C13' 121.0(2)
C13' C12' O2 121.6(2)
C12' C13' H13' 120.5
C12' C13' C14' 119.1(3)
C14' C13' H13' 120.5
C13' C14' H14' 119.9
C15' C14' C13' 120.2(3)
C15' C14' H14' 119.9
C14' C15' H15' 119.9
C16' C15' C14' 120.2(3)
C16' C15' H15' 119.9
C11' C16' H16' 119.8
C15' C16' C11' 120.3(3)
C15' C16' H16' 119.8
O3 C17 H17A 109.5
O3 C17 H17B 109.5
O3 C17 H17C 109.5
H17A C17 H17B 109.5
H17A C17 H17C 109.5
H17B C17 H17C 109.5
C19 C18 C18' 121.4(2)
C19 C18 C26 119.1(2)
C26 C18 C18' 119.5(2)
C19' C18' C18 119.4(2)
C19' C18' C26' 119.4(2)
C26' C18' C18 121.24(19)
C18 C19 P2 118.48(17)
C18 C19 C20 121.0(2)
C20 C19 P2 120.47(17)
O6 C19' C18' 115.9(2)
O6 C19' C20' 122.8(2)
C18' C19' C20' 121.3(2)
C19 C20 H20 119.6
C21 C20 C19 120.7(2)
C21 C20 H20 119.6
C19' C20' H20' 120.2
C21' C20' C19' 119.6(2)
C21' C20' H20' 120.2
C20 C21 H21 119.6
C20 C21 C27 120.7(2)
C27 C21 H21 119.6
C20' C21' H21' 119.3
C20' C21' C27' 121.5(2)
C27' C21' H21' 119.3
C23 C22 H22 119.4
C23 C22 C27 121.2(2)
C27 C22 H22 119.4
C23' C22' H22' 119.5
C23' C22' C27' 121.1(2)
C27' C22' H22' 119.5
C22 C23 H23 120.0
C22 C23 C24 120.0(2)
C24 C23 H23 120.0
C22' C23' H23' 120.1
C22' C23' C24' 119.9(2)
C24' C23' H23' 120.1
C23 C24 H24 119.6
C25 C24 C23 120.8(2)
C25 C24 H24 119.6
C23' C24' H24' 119.6
C25' C24' C23' 120.8(2)
C25' C24' H24' 119.6
C24 C25 H25 119.6
C24 C25 C26 120.7(2)
C26 C25 H25 119.6
C24' C25' H25' 119.6
C24' C25' C26' 120.7(2)
C26' C25' H25' 119.6
C25 C26 C18 122.4(2)
C25 C26 C27 118.3(2)
C27 C26 C18 119.3(2)
C25' C26' C18' 122.3(2)
C25' C26' C27' 118.3(2)
C27' C26' C18' 119.4(2)
C21 C27 C26 119.1(2)
C22 C27 C21 121.9(2)
C22 C27 C26 119.0(2)
C21' C27' C22' 122.1(2)
C21' C27' C26' 118.8(2)
C22' C27' C26' 119.1(2)
C29 C28 H28 120.2
C29 C28 C33 119.7(3)
C33 C28 H28 120.2
C29' C28' H28' 120.7
C33' C28' H28' 120.7
C33' C28' C29' 118.5(3)
C28 C29 O4 120.6(2)
C28 C29 C30 121.0(2)
C30 C29 O4 118.3(2)
C28' C29' O5 121.5(2)
C30' C29' O5 117.7(2)
C30' C29' C28' 120.8(2)
C29 C30 H30 120.9
C29 C30 C31 118.2(3)
C31 C30 H30 120.9
C29' C30' H30' 120.2
C29' C30' C31' 119.6(3)
C31' C30' H30' 120.2
C30 C31 H31 119.6
C32 C31 C30 120.7(3)
C32 C31 H31 119.6
C30' C31' H31' 119.9
C32' C31' C30' 120.1(3)
C32' C31' H31' 119.9
C31 C32 H32 119.7
C33 C32 C31 120.5(3)
C33 C32 H32 119.7
C31' C32' H32' 120.1
C31' C32' C33' 119.8(3)
C33' C32' H32' 120.1
C28 C33 H33 120.1
C32 C33 C28 119.9(3)
C32 C33 H33 120.1
C28' C33' H33' 119.5
C32' C33' C28' 121.0(3)
C32' C33' H33' 119.5
O6 C34 H34A 109.5
O6 C34 H34B 109.5
O6 C34 H34C 109.5
H34A C34 H34B 109.5
H34A C34 H34C 109.5
H34B C34 H34C 109.5
C12A C11A H11A 120.7
C12A C11A C16A 118.6(9)
C16A C11A H11A 120.7
C11A C12A O1 120.3(15)
C11A C12A C13A 121.9(8)
C13A C12A O1 117.8(16)
C12A C13A H13A 120.8
C12A C13A C14A 118.5(9)
C14A C13A H13A 120.8
C13A C14A H14A 119.7
C15A C14A C13A 120.7(9)
C15A C14A H14A 119.7
C14A C15A H15A 119.9
C16A C15A C14A 120.3(9)
C16A C15A H15A 119.9
C11A C16A H16A 119.9
C15A C16A C11A 120.1(8)
C15A C16A H16A 119.9
C12B C11B H11B 120.5
C12B C11B C16B 118.9(13)
C16B C11B H11B 120.5
C11B C12B O1 120(2)
C13B C12B O1 119.6(18)
C13B C12B C11B 120.8(12)
C12B C13B H13B 120.4
C12B C13B C14B 119.2(12)
C14B C13B H13B 120.4
C13B C14B H14B 119.8
C15B C14B C13B 120.5(11)
C15B C14B H14B 119.8
C14B C15B H15B 119.8
C16B C15B C14B 120.4(13)
C16B C15B H15B 119.8
C11B C16B H16B 119.9
C15B C16B C11B 120.2(12)
C15B C16B H16B 119.9

loop_
_geom_bond_atom_site_label_1
_geom_bond_atom_site_label_2
_geom_bond_distance
P1 O1 1.6489(18)
P1 O2 1.6675(17)
P1 C2 1.818(3)
P2 O4 1.6461(17)
P2 O5 1.6619(18)
P2 C19 1.830(2)
O1 C12A 1.400(10)
O1 C12B 1.416(13)
O2 C12' 1.390(3)
O3 C2' 1.383(3)
O3 C17 1.424(3)
O4 C29 1.402(3)
O5 C29' 1.391(3)
O6 C19' 1.373(3)
O6 C34 1.427(3)
C1 C1' 1.495(3)
C1 C2 1.378(3)
C1 C9 1.432(4)
C1' C2' 1.379(3)
C1' C9' 1.425(3)
C2 C3 1.427(3)
C2' C3' 1.409(3)
C3 H3 0.9500
C3 C4 1.351(4)
C3' H3' 0.9500
C3' C4' 1.362(4)
C4 H4 0.9500
C4 C10 1.424(4)
C4' H4' 0.9500
C4' C10' 1.404(4)
C5 H5 0.9500
C5 C6 1.356(4)
C5 C10 1.414(4)
C5' H5' 0.9500
C5' C6' 1.357(4)
C5' C10' 1.421(4)
C6 H6 0.9500
C6 C7 1.407(4)
C6' H6' 0.9500
C6' C7' 1.406(4)
C7 H7 0.9500
C7 C8 1.365(4)
C7' H7' 0.9500
C7' C8' 1.366(3)
C8 H8 0.9500
C8 C9 1.420(4)
C8' H8' 0.9500
C8' C9' 1.421(3)
C9 C10 1.424(3)
C9' C10' 1.424(3)
C11' H11' 0.9500
C11' C12' 1.377(4)
C11' C16' 1.388(4)
C12' C13' 1.377(4)
C13' H13' 0.9500
C13' C14' 1.388(4)
C14' H14' 0.9500
C14' C15' 1.373(5)
C15' H15' 0.9500
C15' C16' 1.369(5)
C16' H16' 0.9500
C17 H17A 0.9800
C17 H17B 0.9800
C17 H17C 0.9800
C18 C18' 1.496(3)
C18 C19 1.381(3)
C18 C26 1.436(3)
C18' C19' 1.379(3)
C18' C26' 1.429(3)
C19 C20 1.414(3)
C19' C20' 1.414(3)
C20 H20 0.9500
C20 C21 1.362(3)
C20' H20' 0.9500
C20' C21' 1.365(4)
C21 H21 0.9500
C21 C27 1.416(3)
C21' H21' 0.9500
C21' C27' 1.417(3)
C22 H22 0.9500
C22 C23 1.365(4)
C22 C27 1.411(3)
C22' H22' 0.9500
C22' C23' 1.361(4)
C22' C27' 1.418(3)
C23 H23 0.9500
C23 C24 1.407(4)
C23' H23' 0.9500
C23' C24' 1.406(4)
C24 H24 0.9500
C24 C25 1.367(4)
C24' H24' 0.9500
C24' C25' 1.368(4)
C25 H25 0.9500
C25 C26 1.421(3)
C25' H25' 0.9500
C25' C26' 1.419(3)
C26 C27 1.430(3)
C26' C27' 1.422(3)
C28 H28 0.9500
C28 C29 1.378(4)
C28 C33 1.391(4)
C28' H28' 0.9500
C28' C29' 1.386(3)
C28' C33' 1.385(4)
C29 C30 1.388(4)
C29' C30' 1.383(3)
C30 H30 0.9500
C30 C31 1.398(4)
C30' H30' 0.9500
C30' C31' 1.384(4)
C31 H31 0.9500
C31 C32 1.372(5)
C31' H31' 0.9500
C31' C32' 1.375(5)
C32 H32 0.9500
C32 C33 1.370(5)
C32' H32' 0.9500
C32' C33' 1.380(5)
C33 H33 0.9500
C33' H33' 0.9500
C34 H34A 0.9800
C34 H34B 0.9800
C34 H34C 0.9800
C11A H11A 0.9500
C11A C12A 1.383(18)
C11A C16A 1.397(11)
C12A C13A 1.38(2)
C13A H13A 0.9500
C13A C14A 1.385(10)
C14A H14A 0.9500
C14A C15A 1.383(13)
C15A H15A 0.9500
C15A C16A 1.376(12)
C16A H16A 0.9500
C11B H11B 0.9500
C11B C12B 1.39(2)
C11B C16B 1.394(15)
C12B C13B 1.38(2)
C13B H13B 0.9500
C13B C14B 1.384(14)
C14B H14B 0.9500
C14B C15B 1.374(16)
C15B H15B 0.9500
C15B C16B 1.374(17)
C16B H16B 0.9500

loop_
_geom_torsion_atom_site_label_1
_geom_torsion_atom_site_label_2
_geom_torsion_atom_site_label_3
_geom_torsion_atom_site_label_4
_geom_torsion
P1 O1 C12A C11A 58(8)
P1 O1 C12A C13A -124(6)
P1 O1 C12B C11B 78(11)
P1 O1 C12B C13B -102(9)
P1 O2 C12' C11' -144.15(19)
P1 O2 C12' C13' 38.3(3)
P1 C2 C3 C4 176.6(2)
P2 O4 C29 C28 73.6(3)
P2 O4 C29 C30 -109.6(2)
P2 O5 C29' C28' -62.3(3)
P2 O5 C29' C30' 119.7(2)
P2 C19 C20 C21 -174.23(17)
O1 P1 O2 C12' 138.42(18)
O1 P1 C2 C1 -128.11(19)
O1 P1 C2 C3 55.6(2)
O1 C12A C13A C14A -179(5)
O1 C12B C13B C14B -177(6)
O2 P1 O1 C12A -88.8(18)
O2 P1 O1 C12B -95(2)
O2 P1 C2 C1 132.08(19)
O2 P1 C2 C3 -44.2(2)
O2 C12' C13' C14' 179.5(3)
O3 C2' C3' C4' 178.9(2)
O4 P2 O5 C29' 138.46(16)
O4 P2 C19 C18 -97.83(18)
O4 P2 C19 C20 79.26(19)
O4 C29 C30 C31 -175.9(2)
O5 P2 O4 C29 -87.07(18)
O5 P2 C19 C18 162.42(17)
O5 P2 C19 C20 -20.5(2)
O5 C29' C30' C31' 179.0(2)
O6 C19' C20' C21' 178.9(2)
C1 C1' C2' O3 0.7(3)
C1 C1' C2' C3' -180.0(2)
C1 C1' C9' C8' 0.4(3)
C1 C1' C9' C10' -179.4(2)
C1 C2 C3 C4 0.4(4)
C1 C9 C10 C4 -0.8(3)
C1 C9 C10 C5 178.6(2)
C1' C1 C2 P1 5.1(3)
C1' C1 C2 C3 -178.6(2)
C1' C1 C9 C8 -1.1(3)
C1' C1 C9 C10 178.8(2)
C1' C2' C3' C4' -0.3(4)
C1' C9' C10' C4' -0.9(3)
C1' C9' C10' C5' 179.0(2)
C2 P1 O1 C12A 172.6(18)
C2 P1 O1 C12B 167(2)
C2 P1 O2 C12' -123.66(19)
C2 C1 C1' C2' -102.2(3)
C2 C1 C1' C9' 77.7(3)
C2 C1 C9 C8 -179.3(2)
C2 C1 C9 C10 0.7(3)
C2 C3 C4 C10 -0.6(4)
C2' C1' C9' C8' -179.7(2)
C2' C1' C9' C10' 0.5(3)
C2' C3' C4' C10' -0.1(4)
C3 C4 C10 C5 -178.7(2)
C3 C4 C10 C9 0.8(4)
C3' C4' C10' C5' -179.2(2)
C3' C4' C10' C9' 0.8(4)
C5 C6 C7 C8 -1.8(4)
C5' C6' C7' C8' -0.2(4)
C6 C5 C10 C4 -179.9(3)
C6 C5 C10 C9 0.6(4)
C6 C7 C8 C9 0.9(4)
C6' C5' C10' C4' -179.6(3)
C6' C5' C10' C9' 0.5(4)
C6' C7' C8' C9' -0.2(4)
C7 C8 C9 C1 -179.4(2)
C7 C8 C9 C10 0.7(3)
C7' C8' C9' C1' -179.1(2)
C7' C8' C9' C10' 0.7(4)
C8 C9 C10 C4 179.1(2)
C8 C9 C10 C5 -1.4(3)
C8' C9' C10' C4' 179.2(2)
C8' C9' C10' C5' -0.8(3)
C9 C1 C1' C2' 79.7(3)
C9 C1 C1' C9' -100.4(3)
C9 C1 C2 P1 -176.76(16)
C9 C1 C2 C3 -0.4(3)
C9' C1' C2' O3 -179.2(2)
C9' C1' C2' C3' 0.1(3)
C10 C5 C6 C7 1.0(4)
C10' C5' C6' C7' 0.0(4)
C11' C12' C13' C14' 2.0(4)
C12' C11' C16' C15' -1.4(5)
C12' C13' C14' C15' -2.4(5)
C13' C14' C15' C16' 0.8(5)
C14' C15' C16' C11' 1.1(5)
C16' C11' C12' O2 -177.8(2)
C16' C11' C12' C13' -0.2(4)
C17 O3 C2' C1' 176.4(2)
C17 O3 C2' C3' -2.9(4)
C18 C18' C19' O6 0.4(3)
C18 C18' C19' C20' 179.3(2)
C18 C18' C26' C25' 1.9(3)
C18 C18' C26' C27' -178.8(2)
C18 C19 C20 C21 2.8(3)
C18 C26 C27 C21 2.2(3)
C18 C26 C27 C22 -179.1(2)
C18' C18 C19 P2 -6.5(3)
C18' C18 C19 C20 176.4(2)
C18' C18 C26 C25 -0.4(3)
C18' C18 C26 C27 -178.9(2)
C18' C19' C20' C21' 0.0(4)
C18' C26' C27' C21' -1.0(3)
C18' C26' C27' C22' 179.9(2)
C19 P2 O4 C29 174.37(19)
C19 P2 O5 C29' -126.55(17)
C19 C18 C18' C19' -86.5(3)
C19 C18 C18' C26' 94.5(3)
C19 C18 C26 C25 178.3(2)
C19 C18 C26 C27 -0.2(3)
C19 C20 C21 C27 -0.7(3)
C19' C18' C26' C25' -177.0(2)
C19' C18' C26' C27' 2.2(3)
C19' C20' C21' C27' 1.3(4)
C20 C21 C27 C22 179.5(2)
C20 C21 C27 C26 -1.8(3)
C20' C21' C27' C22' 178.4(2)
C20' C21' C27' C26' -0.8(3)
C22 C23 C24 C25 1.6(4)
C22' C23' C24' C25' -0.9(4)
C23 C22 C27 C21 177.0(2)
C23 C22 C27 C26 -1.6(4)
C23 C24 C25 C26 -0.8(4)
C23' C22' C27' C21' -178.9(2)
C23' C22' C27' C26' 0.2(4)
C23' C24' C25' C26' 0.2(4)
C24 C25 C26 C18 -179.7(2)
C24 C25 C26 C27 -1.2(3)
C24' C25' C26' C18' 179.9(2)
C24' C25' C26' C27' 0.7(4)
C25 C26 C27 C21 -176.4(2)
C25 C26 C27 C22 2.4(3)
C25' C26' C27' C21' 178.3(2)
C25' C26' C27' C22' -0.9(3)
C26 C18 C18' C19' 92.2(3)
C26 C18 C18' C26' -86.7(3)
C26 C18 C19 P2 174.76(16)
C26 C18 C19 C20 -2.3(3)
C26' C18' C19' O6 179.33(19)
C26' C18' C19' C20' -1.8(3)
C27 C22 C23 C24 -0.3(4)
C27' C22' C23' C24' 0.7(4)
C28 C29 C30 C31 0.9(4)
C28' C29' C30' C31' 1.0(4)
C29 C28 C33 C32 -0.3(4)
C29 C30 C31 C32 -0.9(4)
C29' C28' C33' C32' 0.2(4)
C29' C30' C31' C32' -0.3(4)
C30 C31 C32 C33 0.2(5)
C30' C31' C32' C33' -0.4(4)
C31 C32 C33 C28 0.3(5)
C31' C32' C33' C28' 0.4(4)
C33 C28 C29 O4 176.3(2)
C33 C28 C29 C30 -0.4(4)
C33' C28' C29' O5 -178.9(2)
C33' C28' C29' C30' -1.0(4)
C34 O6 C19' C18' -166.3(2)
C34 O6 C19' C20' 14.8(3)
C11A C12A C13A C14A 0(10)
C12A C11A C16A C15A 2(5)
C12A C13A C14A C15A 1(5)
C13A C14A C15A C16A 1(4)
C14A C15A C16A C11A -2(4)
C16A C11A C12A O1 177(5)
C16A C11A C12A C13A -1(10)
C11B C12B C13B C14B 3(13)
C12B C11B C16B C15B -1(8)
C12B C13B C14B C15B -2(7)
C13B C14B C15B C16B -1(6)
C14B C15B C16B C11B 3(6)
C16B C11B C12B O1 179(7)
C16B C11B C12B C13B -2(13)
